data_1561745
loop_
_publ_author_name
'Feng, Xun'
'Liu, Jing'
'Li, Jin'
'Ma, Lu-Fang'
'Wang, Li-Ya'
'Ng, Seik-Weng'
'Qin, Guo-Zhan'

_publ_section_title
;
 Series of coordination polymers based on 4-(5-sulfo-quinolin-8-yloxy)
 phthalate and bipyridinyl coligands: Structure diversity and properties
;
_journal_name_full 'Journal of Solid State Chemistry'
_journal_page_first 80
_journal_page_last 89
_journal_paper_doi 10.1016/j.jssc.2015.06.018
_journal_volume 230
_journal_year 2015
_chemical_formula_sum 'C64 H38 N8 O26 S2 Zn3'
_chemical_formula_weight 1595.25
_space_group_IT_number 14
_space_group_name_Hall '-P 2ybc'
_space_group_name_H-M_alt 'P 1 21/c 1'
_symmetry_cell_setting monoclinic
_symmetry_space_group_name_H-M 'P 1 21/c 1'
_atom_sites_solution_hydrogens geom
_atom_sites_solution_primary direct
_atom_sites_solution_secondary difmap
_cell_angle_alpha 90.00
_cell_angle_beta 99.854(3)
_cell_angle_gamma 90.00
_cell_formula_units_Z 2
_cell_length_a 20.198(3)
_cell_length_b 10.4281(14)
_cell_length_c 16.582(2)
_cell_measurement_reflns_used 1764
_cell_measurement_temperature 296(2)
_cell_measurement_theta_max 17.94
_cell_measurement_theta_min 2.32
_cell_volume 3441.1(8)
_computing_cell_refinement 'Bruker SMART'
_computing_data_collection 'Bruker SMART'
_computing_data_reduction 'Bruker SAINT'
_computing_molecular_graphics 'Bruker SHELXTL'
_computing_publication_material 'Bruker SHELXTL'
_computing_structure_refinement 'Bruker SHELXTL'
_computing_structure_solution 'Bruker SHELXTL'
_diffrn_ambient_temperature 296(2)
_diffrn_measured_fraction_theta_full 0.995
_diffrn_measured_fraction_theta_max 0.995
_diffrn_measurement_device_type 'CCD area detector'
_diffrn_measurement_method 'phi and omega scans'
_diffrn_radiation_monochromator graphite
_diffrn_radiation_source 'fine-focus sealed tube'
_diffrn_radiation_type MoK\a
_diffrn_radiation_wavelength 0.71073
_diffrn_reflns_av_R_equivalents 0.0752
_diffrn_reflns_av_sigmaI/netI 0.0885
_diffrn_reflns_limit_h_max 22
_diffrn_reflns_limit_h_min -24
_diffrn_reflns_limit_k_max 12
_diffrn_reflns_limit_k_min -11
_diffrn_reflns_limit_l_max 19
_diffrn_reflns_limit_l_min -17
_diffrn_reflns_number 17122
_diffrn_reflns_theta_full 25.00
_diffrn_reflns_theta_max 25.00
_diffrn_reflns_theta_min 2.49
_exptl_absorpt_coefficient_mu 1.186
_exptl_absorpt_correction_T_max 0.8422
_exptl_absorpt_correction_T_min 0.7639
_exptl_absorpt_correction_type multi-scan
_exptl_absorpt_process_details SADABS
_exptl_crystal_colour yellow
_exptl_crystal_density_diffrn 1.540
_exptl_crystal_density_method 'not measured'
_exptl_crystal_description block
_exptl_crystal_F_000 1616
_exptl_crystal_size_max 0.24
_exptl_crystal_size_mid 0.18
_exptl_crystal_size_min 0.15
_refine_diff_density_max 1.764
_refine_diff_density_min -0.772
_refine_diff_density_rms 0.125
_refine_ls_extinction_method none
_refine_ls_goodness_of_fit_ref 1.116
_refine_ls_hydrogen_treatment constr
_refine_ls_matrix_type full
_refine_ls_number_parameters 481
_refine_ls_number_reflns 6034
_refine_ls_number_restraints 79
_refine_ls_restrained_S_all 1.136
_refine_ls_R_factor_all 0.1460
_refine_ls_R_factor_gt 0.0926
_refine_ls_shift/su_max 0.001
_refine_ls_shift/su_mean 0.000
_refine_ls_structure_factor_coef Fsqd
_refine_ls_weighting_details 'calc w=1/[\s^2^(Fo^2^)+(0.0250P)^2^+27.0000P] where P=(Fo^2^+2Fc^2^)/3'
_refine_ls_weighting_scheme calc
_refine_ls_wR_factor_gt 0.1944
_refine_ls_wR_factor_ref 0.2114
_reflns_number_gt 3603
_reflns_number_total 6034
_reflns_threshold_expression >2sigma(I)
_cod_data_source_file JSSC-2015-230-80.CIF
_cod_data_source_block Zn
_cod_depositor_comments
;
The following automatic conversions were performed:

data item '_exptl_absorpt_correction_type' value 'Multi-scan' was
changed to 'multi-scan' in accordance with the built-in table derived
from the CIF Core dictionary named 'cif_core.dic' version 2.4.5 last
updated on 2014-11-21.

data item '_symmetry_cell_setting' value 'Monoclinic' was changed to
'monoclinic' in accordance with the built-in table derived from the
CIF Core dictionary named 'cif_core.dic' version 2.4.5 last updated
on 2014-11-21.

Automatic conversion script
Id: cif_fix_values 8369 2020-08-20 11:38:08Z andrius 
;
_cod_original_cell_volume 3441.0(8)
_cod_original_sg_symbol_H-M 'P2(1)/c  '
_cod_database_code 1561745

loop_
_symmetry_equiv_pos_as_xyz
'x, y, z'
'-x, y+1/2, -z+1/2'
'-x, -y, -z'
'x, -y-1/2, z-1/2'

loop_
_atom_site_label
_atom_site_type_symbol
_atom_site_fract_x
_atom_site_fract_y
_atom_site_fract_z
_atom_site_U_iso_or_equiv
_atom_site_adp_type
_atom_site_occupancy
_atom_site_symmetry_multiplicity
_atom_site_calc_flag
_atom_site_refinement_flags
_atom_site_disorder_assembly
_atom_site_disorder_group
Zn1 Zn 1.02132(5) 0.46040(8) 0.17701(6) 0.0358(3) Uani 1 1 d . . .
Zn2 Zn 1.5000 0.0000 0.5000 0.0926(8) Uani 1 2 d S . .
O1 O 0.9614(3) 0.4269(5) 0.2606(3) 0.0391(13) Uani 1 1 d . . .
O1W O 0.9277(3) 0.5032(5) 0.0872(3) 0.0475(15) Uani 1 1 d . . .
O2 O 0.8621(3) 0.3737(6) 0.1891(4) 0.0529(16) Uani 1 1 d . . .
O2W O 1.5481(4) 0.1474(10) 0.4443(7) 0.125(4) Uani 1 1 d . . .
O3 O 0.9472(3) 0.1492(5) 0.3098(3) 0.0415(14) Uani 1 1 d . . .
O3W O 1.4869(5) -0.1108(10) 0.3940(6) 0.129(4) Uani 1 1 d . . .
O4 O 0.9202(3) 0.0633(5) 0.4190(4) 0.0497(15) Uani 1 1 d . . .
O4W O 0.6585(8) 0.3166(18) 0.5002(15) 0.299(11) Uani 1 1 d . . .
O5 O 0.7804(5) 0.5937(8) 0.4508(6) 0.112(3) Uani 1 1 d . . .
O5W O 0.7395(5) 0.2461(11) 0.1541(9) 0.158(5) Uani 1 1 d . . .
O6 O 0.6790(18) 1.124(3) 0.304(2) 0.197(16) Uani 0.50 1 d P . .
O7 O 0.5876(10) 1.041(2) 0.3191(14) 0.126(7) Uani 0.50 1 d P . .
O8 O 0.6139(11) 0.9906(17) 0.1835(10) 0.263(11) Uani 1 1 d . . .
O9 O 0.5266(10) 0.960(2) 0.2723(15) 0.137(8) Uani 0.50 1 d P . .
O10 O 0.5172(11) 0.798(2) 0.1697(17) 0.169(11) Uani 0.50 1 d P . .
N1 N 1.1084(3) 0.3985(6) 0.2640(4) 0.0387(16) Uani 1 1 d . . .
N2 N 1.4048(5) 0.0926(9) 0.4607(6) 0.078(3) Uani 1 1 d . . .
N3 N 1.0181(4) 0.2871(6) 0.1135(4) 0.0420(17) Uani 1 1 d . . .
C1 C 1.1061(4) 0.2828(9) 0.2974(5) 0.048(2) Uani 1 1 d . . .
H1A H 1.0649 0.2409 0.2920 0.058 Uiso 1 1 calc R . .
C2 C 1.1626(4) 0.2223(9) 0.3397(6) 0.054(2) Uani 1 1 d . . .
H2A H 1.1592 0.1401 0.3603 0.065 Uiso 1 1 calc R . .
C3 C 1.2240(4) 0.2838(8) 0.3515(5) 0.044(2) Uani 1 1 d . . .
C4 C 1.2245(4) 0.4077(9) 0.3213(6) 0.055(2) Uani 1 1 d . . .
H4A H 1.2639 0.4557 0.3303 0.066 Uiso 1 1 calc R . .
C5 C 1.1666(4) 0.4591(9) 0.2780(6) 0.054(2) Uani 1 1 d . . .
H5A H 1.1685 0.5416 0.2572 0.065 Uiso 1 1 calc R . .
C6 C 1.2854(4) 0.2170(10) 0.3919(6) 0.053(2) Uani 1 1 d . . .
C7 C 1.2941(5) 0.0875(10) 0.3833(7) 0.072(3) Uani 1 1 d . . .
H7A H 1.2597 0.0385 0.3541 0.086 Uiso 1 1 calc R . .
C8 C 1.3534(6) 0.0298(12) 0.4175(8) 0.086(4) Uani 1 1 d . . .
H8A H 1.3579 -0.0580 0.4099 0.104 Uiso 1 1 calc R . .
C9 C 1.3966(5) 0.2158(12) 0.4697(7) 0.074(3) Uani 1 1 d . . .
H9A H 1.4319 0.2613 0.5001 0.089 Uiso 1 1 calc R . .
C10 C 1.3388(5) 0.2840(11) 0.4372(6) 0.066(3) Uani 1 1 d . . .
H10A H 1.3360 0.3719 0.4455 0.079 Uiso 1 1 calc R . .
C11 C 1.0486(6) 0.2711(8) 0.0499(6) 0.066(3) Uani 1 1 d . . .
H11A H 1.0744 0.3379 0.0347 0.079 Uiso 1 1 calc R . .
C12 C 1.0438(6) 0.1614(9) 0.0058(6) 0.074(3) Uani 1 1 d . . .
H12A H 1.0674 0.1535 -0.0374 0.088 Uiso 1 1 calc R . .
C13 C 1.0043(5) 0.0608(7) 0.0240(5) 0.045(2) Uani 1 1 d . . .
C14 C 0.9730(4) 0.0796(7) 0.0900(5) 0.042(2) Uani 1 1 d . . .
H14A H 0.9460 0.0153 0.1060 0.051 Uiso 1 1 calc R . .
C15 C 0.9810(4) 0.1913(8) 0.1323(5) 0.044(2) Uani 1 1 d . . .
H15A H 0.9591 0.2009 0.1769 0.053 Uiso 1 1 calc R . .
C16 C 0.9016(4) 0.3915(7) 0.2551(5) 0.0371(19) Uani 1 1 d . . .
C17 C 0.8726(4) 0.3804(8) 0.3327(5) 0.0387(19) Uani 1 1 d . . .
C18 C 0.8811(4) 0.2734(8) 0.3862(5) 0.0388(19) Uani 1 1 d . . .
C19 C 0.9183(4) 0.1556(8) 0.3721(5) 0.0381(19) Uani 1 1 d . . .
C20 C 0.8517(5) 0.2795(9) 0.4552(5) 0.053(2) Uani 1 1 d . . .
H20A H 0.8558 0.2092 0.4902 0.064 Uiso 1 1 calc R . .
C21 C 0.8166(5) 0.3852(10) 0.4747(6) 0.068(3) Uani 1 1 d . . .
H21A H 0.7979 0.3867 0.5222 0.082 Uiso 1 1 calc R . .
C22 C 0.8098(5) 0.4883(9) 0.4223(7) 0.065(3) Uani 1 1 d . . .
C23 C 0.8365(5) 0.4866(9) 0.3519(6) 0.057(3) Uani 1 1 d . . .
H23A H 0.8305 0.5566 0.3167 0.069 Uiso 1 1 calc R . .
C24 C 0.7598(8) 0.6946(16) 0.4126(10) 0.136(6) Uani 1 1 d DU . .
C25 C 0.7781(6) 0.8253(12) 0.4324(8) 0.086(4) Uani 1 1 d DU . .
H25A H 0.8149 0.8404 0.4733 0.103 Uiso 1 1 calc R . .
C26 C 0.7458(11) 0.925(2) 0.3957(14) 0.238(12) Uani 1 1 d DU . .
H26 H 0.7623 1.0079 0.4072 0.286 Uiso 1 1 calc R . .
C27 C 0.6857(7) 0.9057(14) 0.3386(9) 0.116(5) Uani 1 1 d DU . .
C28 C 0.7026(5) 0.6805(13) 0.3636(6) 0.126(6) Uani 1 1 d GDU . .
N4 N 0.6769(7) 0.5576(11) 0.3485(8) 0.164(6) Uani 1 1 d GU . .
C30 C 0.6172(8) 0.5392(12) 0.2942(10) 0.38(2) Uani 1 1 d GU . .
H30A H 0.6000 0.4569 0.2840 0.459 Uiso 1 1 calc R . .
C31 C 0.5831(6) 0.6438(17) 0.2550(8) 0.238(12) Uani 1 1 d GU . .
H31A H 0.5431 0.6315 0.2187 0.286 Uiso 1 1 calc R . .
C32 C 0.6088(7) 0.7668(14) 0.2702(8) 0.154(6) Uani 1 1 d GDU . .
C29 C 0.6685(7) 0.7851(11) 0.3244(8) 0.178(8) Uani 1 1 d GDU . .
S2 S 0.5596(4) 0.8898(8) 0.2186(6) 0.111(3) Uani 0.50 1 d P . .
S1 S 0.6471(5) 1.0313(11) 0.2906(9) 0.132(4) Uani 0.50 1 d P . .

loop_
_atom_site_aniso_label
_atom_site_aniso_U_11
_atom_site_aniso_U_22
_atom_site_aniso_U_33
_atom_site_aniso_U_23
_atom_site_aniso_U_13
_atom_site_aniso_U_12
Zn1 0.0416(5) 0.0276(5) 0.0385(5) -0.0030(4) 0.0075(4) -0.0003(4)
Zn2 0.0628(12) 0.1062(17) 0.1016(16) -0.0067(13) -0.0062(11) 0.0349(11)
O1 0.035(3) 0.043(3) 0.038(3) -0.003(3) 0.006(2) -0.004(3)
O1W 0.055(4) 0.041(3) 0.047(3) 0.004(3) 0.010(3) 0.011(3)
O2 0.045(4) 0.071(4) 0.041(4) 0.000(3) 0.003(3) -0.011(3)
O2W 0.077(6) 0.130(8) 0.167(10) 0.043(7) 0.015(6) 0.024(6)
O3 0.052(4) 0.032(3) 0.040(3) -0.002(3) 0.010(3) 0.008(3)
O3W 0.098(7) 0.151(9) 0.122(8) -0.040(7) -0.027(6) 0.056(6)
O4 0.064(4) 0.035(3) 0.052(4) 0.010(3) 0.016(3) 0.008(3)
O4W 0.154(14) 0.222(18) 0.50(3) 0.02(2) -0.019(17) 0.010(13)
O5 0.171(9) 0.070(5) 0.115(7) 0.016(5) 0.087(7) 0.066(6)
O5W 0.084(7) 0.123(9) 0.256(14) 0.037(9) 0.000(8) -0.018(6)
O6 0.23(4) 0.17(3) 0.19(3) 0.09(3) 0.06(3) 0.16(3)
O7 0.089(14) 0.138(18) 0.163(19) 0.049(15) 0.057(14) 0.050(13)
O8 0.40(3) 0.227(17) 0.205(16) 0.126(14) 0.189(17) 0.175(18)
O9 0.085(15) 0.16(2) 0.17(2) -0.021(17) 0.027(14) 0.038(15)
O10 0.114(17) 0.14(2) 0.22(3) -0.04(2) -0.050(18) 0.010(15)
N1 0.035(4) 0.038(4) 0.043(4) -0.004(3) 0.006(3) 0.000(3)
N2 0.066(6) 0.068(6) 0.093(7) -0.008(6) -0.007(5) 0.018(5)
N3 0.060(5) 0.031(4) 0.036(4) 0.000(3) 0.012(3) 0.002(3)
C1 0.040(5) 0.051(6) 0.051(6) 0.009(5) 0.004(4) -0.005(4)
C2 0.050(6) 0.043(5) 0.066(6) 0.018(5) 0.002(5) -0.005(4)
C3 0.040(5) 0.048(5) 0.043(5) -0.002(4) 0.007(4) 0.003(4)
C4 0.038(5) 0.051(6) 0.073(7) 0.001(5) 0.001(5) -0.006(4)
C5 0.052(6) 0.040(5) 0.067(6) -0.001(5) 0.000(5) -0.006(5)
C6 0.039(5) 0.064(6) 0.054(6) 0.010(5) 0.005(4) 0.008(5)
C7 0.052(6) 0.065(7) 0.091(8) 0.001(6) -0.008(6) 0.013(5)
C8 0.059(7) 0.068(7) 0.122(10) -0.004(8) -0.012(7) 0.024(6)
C9 0.050(6) 0.085(9) 0.081(8) -0.005(7) -0.005(6) 0.004(6)
C10 0.042(6) 0.071(7) 0.081(7) -0.006(6) -0.002(5) 0.007(5)
C11 0.112(9) 0.032(5) 0.065(7) -0.009(5) 0.048(6) -0.016(5)
C12 0.143(11) 0.037(5) 0.057(6) -0.007(5) 0.064(7) -0.016(6)
C13 0.075(6) 0.028(4) 0.035(5) 0.002(4) 0.020(4) 0.002(4)
C14 0.065(6) 0.026(4) 0.039(5) 0.001(4) 0.016(4) 0.000(4)
C15 0.061(6) 0.034(5) 0.037(5) 0.000(4) 0.013(4) 0.002(4)
C16 0.049(5) 0.025(4) 0.040(5) 0.002(4) 0.013(4) 0.003(4)
C17 0.035(5) 0.042(5) 0.041(5) -0.002(4) 0.013(4) 0.006(4)
C18 0.043(5) 0.040(5) 0.035(5) 0.001(4) 0.013(4) 0.003(4)
C19 0.044(5) 0.035(5) 0.034(5) -0.002(4) 0.002(4) 0.000(4)
C20 0.064(6) 0.051(6) 0.049(6) 0.007(5) 0.025(5) 0.002(5)
C21 0.095(8) 0.066(7) 0.054(6) -0.005(6) 0.042(6) 0.008(6)
C22 0.082(7) 0.050(6) 0.073(7) 0.000(5) 0.040(6) 0.025(5)
C23 0.064(6) 0.048(6) 0.066(6) 0.015(5) 0.029(5) 0.024(5)
C24 0.136(10) 0.156(10) 0.131(9) 0.004(8) 0.067(8) 0.019(8)
C25 0.085(7) 0.081(7) 0.090(7) 0.012(6) 0.012(6) 0.000(6)
C26 0.224(14) 0.267(15) 0.234(14) 0.022(10) 0.071(10) 0.006(10)
C27 0.098(8) 0.153(9) 0.096(8) 0.013(7) 0.018(7) 0.020(7)
C28 0.126(9) 0.150(10) 0.119(9) 0.017(8) 0.068(8) 0.011(8)
N4 0.155(9) 0.176(10) 0.168(9) -0.038(8) 0.043(8) 0.016(8)
C30 0.38(2) 0.38(2) 0.38(2) -0.0001(11) 0.065(4) 0.0001(11)
C31 0.246(15) 0.233(15) 0.239(14) -0.006(10) 0.052(10) 0.014(10)
C32 0.142(9) 0.184(11) 0.147(9) 0.002(8) 0.056(7) 0.006(8)
C29 0.178(8) 0.179(8) 0.178(8) 0.0002(11) 0.0309(17) 0.0001(11)
S2 0.095(6) 0.103(6) 0.127(7) -0.023(5) -0.007(5) 0.033(5)
S1 0.106(7) 0.116(8) 0.195(11) 0.033(9) 0.087(7) 0.043(6)

loop_
_atom_type_symbol
_atom_type_description
_atom_type_scat_dispersion_real
_atom_type_scat_dispersion_imag
_atom_type_scat_source
C C 0.0033 0.0016 'International Tables Vol C Tables 4.2.6.8 and 6.1.1.4'
H H 0.0000 0.0000 'International Tables Vol C Tables 4.2.6.8 and 6.1.1.4'
N N 0.0061 0.0033 'International Tables Vol C Tables 4.2.6.8 and 6.1.1.4'
O O 0.0106 0.0060 'International Tables Vol C Tables 4.2.6.8 and 6.1.1.4'
Zn Zn 0.2839 1.4301 'International Tables Vol C Tables 4.2.6.8 and 6.1.1.4'
S S 0.1246 0.1234 'International Tables Vol C Tables 4.2.6.8 and 6.1.1.4'

loop_
_geom_angle_atom_site_label_1
_geom_angle_atom_site_label_2
_geom_angle_atom_site_label_3
_geom_angle
_geom_angle_site_symmetry_1
_geom_angle_site_symmetry_3
O1 Zn1 O3 107.5(2) . 2_755
O1 Zn1 N3 103.1(2) . .
O3 Zn1 N3 149.3(2) 2_755 .
O1 Zn1 N1 90.3(2) . .
O3 Zn1 N1 90.8(2) 2_755 .
N3 Zn1 N1 91.7(3) . .
O1 Zn1 O1W 87.4(2) . .
O3 Zn1 O1W 95.1(2) 2_755 .
N3 Zn1 O1W 83.5(2) . .
N1 Zn1 O1W 174.1(2) . .
O1 Zn1 O4 162.9(2) . 2_755
O3 Zn1 O4 57.7(2) 2_755 2_755
N3 Zn1 O4 91.7(2) . 2_755
N1 Zn1 O4 98.0(2) . 2_755
O1W Zn1 O4 85.7(2) . 2_755
O1 Zn1 C19 136.5(2) . 2_755
O3 Zn1 C19 29.3(2) 2_755 2_755
N3 Zn1 C19 120.0(3) . 2_755
N1 Zn1 C19 94.1(2) . 2_755
O1W Zn1 C19 91.4(2) . 2_755
O4 Zn1 C19 28.4(2) 2_755 2_755
O3W Zn2 O3W 180.000(2) . 3_856
O3W Zn2 O2W 92.1(5) . .
O3W Zn2 O2W 87.9(5) 3_856 .
O3W Zn2 O2W 87.9(5) . 3_856
O3W Zn2 O2W 92.1(5) 3_856 3_856
O2W Zn2 O2W 180.0(6) . 3_856
O3W Zn2 N2 90.9(3) . .
O3W Zn2 N2 89.1(3) 3_856 .
O2W Zn2 N2 89.7(4) . .
O2W Zn2 N2 90.3(4) 3_856 .
O3W Zn2 N2 89.1(3) . 3_856
O3W Zn2 N2 90.9(3) 3_856 3_856
O2W Zn2 N2 90.3(4) . 3_856
O2W Zn2 N2 89.7(4) 3_856 3_856
N2 Zn2 N2 180.0(5) . 3_856
C16 O1 Zn1 133.3(5) . .
C19 O3 Zn1 98.0(5) . 2_745
C19 O4 Zn1 84.0(5) . 2_745
C24 O5 C22 128.4(11) . .
S1 O7 O9 116.5(19) . .
S2 O8 S1 87.8(7) . .
S2 O9 O7 100.0(14) . .
C5 N1 C1 117.0(7) . .
C5 N1 Zn1 124.8(6) . .
C1 N1 Zn1 117.6(5) . .
C9 N2 C8 116.3(10) . .
C9 N2 Zn2 122.0(8) . .
C8 N2 Zn2 121.2(8) . .
C15 N3 C11 117.0(7) . .
C15 N3 Zn1 120.5(6) . .
C11 N3 Zn1 122.3(6) . .
N1 C1 C2 122.5(8) . .
N1 C1 H1A 118.7 . .
C2 C1 H1A 118.7 . .
C3 C2 C1 120.2(8) . .
C3 C2 H2A 119.9 . .
C1 C2 H2A 119.9 . .
C2 C3 C4 116.3(8) . .
C2 C3 C6 120.6(8) . .
C4 C3 C6 123.1(8) . .
C5 C4 C3 119.7(8) . .
C5 C4 H4A 120.1 . .
C3 C4 H4A 120.1 . .
N1 C5 C4 124.0(9) . .
N1 C5 H5A 118.0 . .
C4 C5 H5A 118.0 . .
C7 C6 C10 116.7(9) . .
C7 C6 C3 121.9(9) . .
C10 C6 C3 121.3(9) . .
C6 C7 C8 120.4(11) . .
C6 C7 H7A 119.8 . .
C8 C7 H7A 119.8 . .
N2 C8 C7 123.5(11) . .
N2 C8 H8A 118.2 . .
C7 C8 H8A 118.2 . .
N2 C9 C10 124.8(10) . .
N2 C9 H9A 117.6 . .
C10 C9 H9A 117.6 . .
C9 C10 C6 118.2(10) . .
C9 C10 H10A 120.9 . .
C6 C10 H10A 120.9 . .
N3 C11 C12 122.6(9) . .
N3 C11 H11A 118.7 . .
C12 C11 H11A 118.7 . .
C11 C12 C13 121.0(8) . .
C11 C12 H12A 119.5 . .
C13 C12 H12A 119.5 . .
C14 C13 C12 115.4(7) . .
C14 C13 C13 121.4(9) . 3_755
C12 C13 C13 123.2(9) . 3_755
C15 C14 C13 120.4(8) . .
C15 C14 H14A 119.8 . .
C13 C14 H14A 119.8 . .
N3 C15 C14 123.6(8) . .
N3 C15 H15A 118.2 . .
C14 C15 H15A 118.2 . .
O1 C16 O2 124.6(8) . .
O1 C16 C17 118.2(7) . .
O2 C16 C17 117.0(7) . .
C23 C17 C18 119.7(7) . .
C23 C17 C16 115.4(7) . .
C18 C17 C16 124.8(7) . .
C20 C18 C17 117.4(8) . .
C20 C18 C19 118.2(8) . .
C17 C18 C19 124.5(7) . .
O4 C19 O3 120.1(7) . .
O4 C19 C18 120.7(7) . .
O3 C19 C18 119.2(7) . .
O4 C19 Zn1 67.5(4) . 2_745
O3 C19 Zn1 52.7(4) . 2_745
C18 C19 Zn1 170.7(6) . 2_745
C21 C20 C18 122.9(9) . .
C21 C20 H20A 118.5 . .
C18 C20 H20A 118.5 . .
C22 C21 C20 118.5(9) . .
C22 C21 H21A 120.8 . .
C20 C21 H21A 120.8 . .
C23 C22 O5 124.2(9) . .
C23 C22 C21 121.2(8) . .
O5 C22 C21 114.3(9) . .
C22 C23 C17 120.3(8) . .
C22 C23 H23A 119.9 . .
C17 C23 H23A 119.9 . .
O5 C24 C28 113.7(15) . .
O5 C24 C25 128.8(14) . .
C28 C24 C25 114.6(13) . .
C26 C25 C24 123.8(14) . .
C26 C25 H25A 118.1 . .
C24 C25 H25A 118.1 . .
C25 C26 C27 119.3(18) . .
C25 C26 H26 120.4 . .
C27 C26 H26 120.4 . .
C29 C27 C26 115.3(15) . .
C29 C27 S1 125.6(11) . .
C26 C27 S1 118.9(13) . .
C24 C28 N4 118.7(12) . .
C24 C28 C29 121.2(12) . .
N4 C28 C29 120.0 . .
C30 N4 C28 120.0 . .
C31 C30 N4 120.0 . .
C31 C30 H30A 120.0 . .
N4 C30 H30A 120.0 . .
C32 C31 C30 120.0 . .
C32 C31 H31A 120.0 . .
C30 C31 H31A 120.0 . .
C31 C32 C29 120.0 . .
C31 C32 S2 115.1(10) . .
C29 C32 S2 124.9(10) . .
C27 C29 C32 114.9(11) . .
C27 C29 C28 124.9(11) . .
C32 C29 C28 120.0 . .
O9 S2 O10 113.7(16) . .
O9 S2 O8 107.4(13) . .
O10 S2 O8 125.3(16) . .
O9 S2 C32 111.3(12) . .
O10 S2 C32 91.3(12) . .
O8 S2 C32 106.1(8) . .
O9 S2 S1 76.0(11) . .
O10 S2 S1 170.3(12) . .
O8 S2 S1 48.5(8) . .
C32 S2 S1 84.4(7) . .
O6 S1 O7 111(2) . .
O6 S1 C27 111.2(18) . .
O7 S1 C27 105.1(12) . .
O6 S1 O8 119(2) . .
O7 S1 O8 98.9(14) . .
C27 S1 O8 110.2(9) . .
O6 S1 S2 157.9(19) . .
O7 S1 S2 67.1(12) . .
C27 S1 S2 89.9(7) . .
O8 S1 S2 43.6(7) . .

loop_
_geom_bond_atom_site_label_1
_geom_bond_atom_site_label_2
_geom_bond_distance
_geom_bond_site_symmetry_2
Zn1 O1 2.020(5) .
Zn1 O3 2.069(5) 2_755
Zn1 N3 2.087(6) .
Zn1 N1 2.172(6) .
Zn1 O1W 2.243(6) .
Zn1 O4 2.393(6) 2_755
Zn1 C19 2.576(8) 2_755
Zn2 O3W 2.082(9) .
Zn2 O3W 2.082(9) 3_856
Zn2 O2W 2.114(10) .
Zn2 O2W 2.114(10) 3_856
Zn2 N2 2.151(9) .
Zn2 N2 2.151(9) 3_856
O1 C16 1.253(9) .
O2 C16 1.253(9) .
O3 C19 1.273(9) .
O3 Zn1 2.069(5) 2_745
O4 C19 1.234(9) .
O4 Zn1 2.393(6) 2_745
O5 C24 1.262(17) .
O5 C22 1.371(11) .
O6 S1 1.16(4) .
O7 S1 1.37(2) .
O7 O9 1.58(3) .
O8 S2 1.692(19) .
O8 S1 1.84(2) .
O9 S2 1.41(2) .
O10 S2 1.44(2) .
N1 C5 1.320(10) .
N1 C1 1.332(10) .
N2 C9 1.308(13) .
N2 C8 1.328(13) .
N3 C15 1.318(10) .
N3 C11 1.321(11) .
C1 C2 1.386(11) .
C1 H1A 0.9300 .
C2 C3 1.380(11) .
C2 H2A 0.9300 .
C3 C4 1.387(12) .
C3 C6 1.479(12) .
C4 C5 1.372(12) .
C4 H4A 0.9300 .
C5 H5A 0.9300 .
C6 C7 1.372(13) .
C6 C10 1.392(13) .
C7 C8 1.372(13) .
C7 H7A 0.9300 .
C8 H8A 0.9300 .
C9 C10 1.394(13) .
C9 H9A 0.9300 .
C10 H10A 0.9300 .
C11 C12 1.351(12) .
C11 H11A 0.9300 .
C12 C13 1.382(12) .
C12 H12A 0.9300 .
C13 C14 1.369(11) .
C13 C13 1.492(15) 3_755
C14 C15 1.354(11) .
C14 H14A 0.9300 .
C15 H15A 0.9300 .
C16 C17 1.506(11) .
C17 C23 1.393(11) .
C17 C18 1.417(11) .
C18 C20 1.379(11) .
C18 C19 1.478(11) .
C19 Zn1 2.576(8) 2_745
C20 C21 1.380(13) .
C20 H20A 0.9300 .
C21 C22 1.374(13) .
C21 H21A 0.9300 .
C22 C23 1.368(12) .
C23 H23A 0.9300 .
C24 C28 1.301(14) .
C24 C25 1.436(14) .
C25 C26 1.323(16) .
C25 H25A 0.9300 .
C26 C27 1.422(17) .
C26 H26 0.9300 .
C27 C29 1.314(12) .
C27 S1 1.658(17) .
C28 N4 1.3900 .
C28 C29 1.3900 .
N4 C30 1.3900 .
C30 C31 1.3900 .
C30 H30A 0.9300 .
C31 C32 1.3900 .
C31 H31A 0.9300 .
C32 C29 1.3900 .
C32 S2 1.753(12) .
S2 S1 2.450(17) .

loop_
_geom_torsion_atom_site_label_1
_geom_torsion_atom_site_label_2
_geom_torsion_atom_site_label_3
_geom_torsion_atom_site_label_4
_geom_torsion
_geom_torsion_site_symmetry_1
_geom_torsion_site_symmetry_2
_geom_torsion_site_symmetry_3
_geom_torsion_site_symmetry_4
O3 Zn1 O1 C16 121.0(7) 2_755 . . .
N3 Zn1 O1 C16 -56.3(7) . . . .
N1 Zn1 O1 C16 -148.1(7) . . . .
O1W Zn1 O1 C16 26.4(7) . . . .
O4 Zn1 O1 C16 92.6(9) 2_755 . . .
C19 Zn1 O1 C16 115.6(7) 2_755 . . .
S1 O7 O9 S2 7(2) . . . .
O1 Zn1 N1 C5 -134.8(7) . . . .
O3 Zn1 N1 C5 -27.3(7) 2_755 . . .
N3 Zn1 N1 C5 122.1(7) . . . .
O1W Zn1 N1 C5 158(2) . . . .
O4 Zn1 N1 C5 30.2(7) 2_755 . . .
C19 Zn1 N1 C5 1.8(7) 2_755 . . .
O1 Zn1 N1 C1 54.7(6) . . . .
O3 Zn1 N1 C1 162.2(6) 2_755 . . .
N3 Zn1 N1 C1 -48.4(6) . . . .
O1W Zn1 N1 C1 -12(3) . . . .
O4 Zn1 N1 C1 -140.3(6) 2_755 . . .
C19 Zn1 N1 C1 -168.6(6) 2_755 . . .
O3W Zn2 N2 C9 -138.3(10) . . . .
O3W Zn2 N2 C9 41.7(10) 3_856 . . .
O2W Zn2 N2 C9 -46.3(10) . . . .
O2W Zn2 N2 C9 133.7(10) 3_856 . . .
N2 Zn2 N2 C9 125(100) 3_856 . . .
O3W Zn2 N2 C8 33.7(10) . . . .
O3W Zn2 N2 C8 -146.3(10) 3_856 . . .
O2W Zn2 N2 C8 125.7(10) . . . .
O2W Zn2 N2 C8 -54.3(10) 3_856 . . .
N2 Zn2 N2 C8 -63(100) 3_856 . . .
O1 Zn1 N3 C15 1.4(7) . . . .
O3 Zn1 N3 C15 -173.5(5) 2_755 . . .
N1 Zn1 N3 C15 92.1(6) . . . .
O1W Zn1 N3 C15 -84.3(6) . . . .
O4 Zn1 N3 C15 -169.8(6) 2_755 . . .
C19 Zn1 N3 C15 -172.2(6) 2_755 . . .
O1 Zn1 N3 C11 176.5(8) . . . .
O3 Zn1 N3 C11 1.6(10) 2_755 . . .
N1 Zn1 N3 C11 -92.8(8) . . . .
O1W Zn1 N3 C11 90.7(8) . . . .
O4 Zn1 N3 C11 5.2(8) 2_755 . . .
C19 Zn1 N3 C11 2.9(9) 2_755 . . .
C5 N1 C1 C2 -5.0(13) . . . .
Zn1 N1 C1 C2 166.2(7) . . . .
N1 C1 C2 C3 2.5(14) . . . .
C1 C2 C3 C4 2.0(14) . . . .
C1 C2 C3 C6 -176.0(9) . . . .
C2 C3 C4 C5 -3.9(14) . . . .
C6 C3 C4 C5 174.0(9) . . . .
C1 N1 C5 C4 3.0(14) . . . .
Zn1 N1 C5 C4 -167.5(7) . . . .
C3 C4 C5 N1 1.5(15) . . . .
C2 C3 C6 C7 33.0(14) . . . .
C4 C3 C6 C7 -144.9(10) . . . .
C2 C3 C6 C10 -150.4(10) . . . .
C4 C3 C6 C10 31.8(14) . . . .
C10 C6 C7 C8 -0.8(17) . . . .
C3 C6 C7 C8 176.0(10) . . . .
C9 N2 C8 C7 -0.2(19) . . . .
Zn2 N2 C8 C7 -172.6(10) . . . .
C6 C7 C8 N2 1(2) . . . .
C8 N2 C9 C10 -0.3(19) . . . .
Zn2 N2 C9 C10 172.0(9) . . . .
N2 C9 C10 C6 0.3(18) . . . .
C7 C6 C10 C9 0.3(15) . . . .
C3 C6 C10 C9 -176.5(9) . . . .
C15 N3 C11 C12 -1.2(16) . . . .
Zn1 N3 C11 C12 -176.4(9) . . . .
N3 C11 C12 C13 2.2(19) . . . .
C11 C12 C13 C14 -1.8(16) . . . .
C11 C12 C13 C13 178.3(11) . . . 3_755
C12 C13 C14 C15 0.7(13) . . . .
C13 C13 C14 C15 -179.4(10) 3_755 . . .
C11 N3 C15 C14 0.0(13) . . . .
Zn1 N3 C15 C14 175.3(6) . . . .
C13 C14 C15 N3 0.2(14) . . . .
Zn1 O1 C16 O2 -3.9(12) . . . .
Zn1 O1 C16 C17 -178.2(5) . . . .
O1 C16 C17 C23 96.0(9) . . . .
O2 C16 C17 C23 -78.7(10) . . . .
O1 C16 C17 C18 -82.5(10) . . . .
O2 C16 C17 C18 102.8(10) . . . .
C23 C17 C18 C20 0.9(13) . . . .
C16 C17 C18 C20 179.4(8) . . . .
C23 C17 C18 C19 179.9(8) . . . .
C16 C17 C18 C19 -1.7(13) . . . .
Zn1 O4 C19 O3 -3.3(7) 2_745 . . .
Zn1 O4 C19 C18 175.2(7) 2_745 . . .
Zn1 O3 C19 O4 3.8(8) 2_745 . . .
Zn1 O3 C19 C18 -174.7(6) 2_745 . . .
C20 C18 C19 O4 3.3(12) . . . .
C17 C18 C19 O4 -175.7(8) . . . .
C20 C18 C19 O3 -178.2(8) . . . .
C17 C18 C19 O3 2.8(12) . . . .
C20 C18 C19 Zn1 155(3) . . . 2_745
C17 C18 C19 Zn1 -24(4) . . . 2_745
C17 C18 C20 C21 -1.7(14) . . . .
C19 C18 C20 C21 179.3(9) . . . .
C18 C20 C21 C22 0.9(16) . . . .
C24 O5 C22 C23 16(2) . . . .
C24 O5 C22 C21 -169.7(14) . . . .
C20 C21 C22 C23 0.7(17) . . . .
C20 C21 C22 O5 -173.5(10) . . . .
O5 C22 C23 C17 172.1(10) . . . .
C21 C22 C23 C17 -1.4(17) . . . .
C18 C17 C23 C22 0.6(14) . . . .
C16 C17 C23 C22 -178.0(9) . . . .
C22 O5 C24 C28 77(2) . . . .
C22 O5 C24 C25 -123.9(17) . . . .
O5 C24 C25 C26 -168.7(19) . . . .
C28 C24 C25 C26 -10(3) . . . .
C24 C25 C26 C27 6(3) . . . .
C25 C26 C27 C29 -3(3) . . . .
C25 C26 C27 S1 -177.8(16) . . . .
O5 C24 C28 N4 -10.3(19) . . . .
C25 C24 C28 N4 -172.7(11) . . . .
O5 C24 C28 C29 172.0(9) . . . .
C25 C24 C28 C29 9.6(18) . . . .
C24 C28 N4 C30 -177.7(14) . . . .
C29 C28 N4 C30 0.0 . . . .
C28 N4 C30 C31 0.0 . . . .
N4 C30 C31 C32 0.0 . . . .
C30 C31 C32 C29 0.0 . . . .
C30 C31 C32 S2 -178.6(9) . . . .
C26 C27 C29 C32 178.4(15) . . . .
S1 C27 C29 C32 -6.9(19) . . . .
C26 C27 C29 C28 3(2) . . . .
S1 C27 C29 C28 178.0(9) . . . .
C31 C32 C29 C27 -175.4(15) . . . .
S2 C32 C29 C27 3.0(14) . . . .
C31 C32 C29 C28 0.0 . . . .
S2 C32 C29 C28 178.4(10) . . . .
C24 C28 C29 C27 -7.4(16) . . . .
N4 C28 C29 C27 174.9(16) . . . .
C24 C28 C29 C32 177.7(14) . . . .
N4 C28 C29 C32 0.0 . . . .
O7 O9 S2 O10 176.2(16) . . . .
O7 O9 S2 O8 -40.9(17) . . . .
O7 O9 S2 C32 74.8(17) . . . .
O7 O9 S2 S1 -3.4(11) . . . .
S1 O8 S2 O9 52.1(12) . . . .
S1 O8 S2 O10 -170.5(13) . . . .
S1 O8 S2 C32 -67.1(9) . . . .
C31 C32 S2 O9 106.4(14) . . . .
C29 C32 S2 O9 -72.1(15) . . . .
C31 C32 S2 O10 -9.7(15) . . . .
C29 C32 S2 O10 171.9(14) . . . .
C31 C32 S2 O8 -137.1(10) . . . .
C29 C32 S2 O8 44.4(12) . . . .
C31 C32 S2 S1 179.0(8) . . . .
C29 C32 S2 S1 0.5(9) . . . .
O9 O7 S1 O6 152(2) . . . .
O9 O7 S1 C27 -87.4(18) . . . .
O9 O7 S1 O8 26.5(18) . . . .
O9 O7 S1 S2 -4.1(14) . . . .
C29 C27 S1 O6 -167(2) . . . .
C26 C27 S1 O6 7(3) . . . .
C29 C27 S1 O7 72(2) . . . .
C26 C27 S1 O7 -113(2) . . . .
C29 C27 S1 O8 -33.4(18) . . . .
C26 C27 S1 O8 141.0(17) . . . .
C29 C27 S1 S2 6.1(15) . . . .
C26 C27 S1 S2 -179.5(16) . . . .
S2 O8 S1 O6 -163.0(19) . . . .
S2 O8 S1 O7 -42.7(12) . . . .
S2 O8 S1 C27 67.1(10) . . . .
O9 S2 S1 O6 -86(5) . . . .
O10 S2 S1 O6 96(9) . . . .
O8 S2 S1 O6 43(5) . . . .
C32 S2 S1 O6 160(5) . . . .
O9 S2 S1 O7 4.2(14) . . . .
O10 S2 S1 O7 -173(8) . . . .
O8 S2 S1 O7 133.4(13) . . . .
C32 S2 S1 O7 -109.4(11) . . . .
O9 S2 S1 C27 110.7(12) . . . .
O10 S2 S1 C27 -67(8) . . . .
O8 S2 S1 C27 -120.2(9) . . . .
C32 S2 S1 C27 -2.9(8) . . . .
O9 S2 S1 O8 -129.1(13) . . . .
O10 S2 S1 O8 53(8) . . . .
C32 S2 S1 O8 117.2(9) . . . .
